data_7245408
loop_
_publ_author_name
'Yan, Bingjia'
'Horton, Peter'
'Weston, Simon C.'
'Wedge, Christopher J.'
'Russell, Andrea E.'
'Grossel, Martin C.'

_publ_section_title
;
 Architectural diversity in the solid-state behaviour of crown ether and
 [2.2.2]-cryptand complexes of K+TCNQ&#x2022;-- salts
;
_journal_name_full CrystEngComm
_journal_paper_doi 10.1039/D2CE00773H
_journal_year 2022
_chemical_formula_moiety 'C36 H32 K N8 O6, C6 H2 N2'
_chemical_formula_sum 'C42 H34 K N10 O6'
_chemical_formula_weight 813.89
_space_group_crystal_system monoclinic
_space_group_IT_number 14
_space_group_name_Hall '-P 2ybc'
_space_group_name_H-M_alt 'P 1 21/c 1'
_atom_sites_solution_hydrogens geom
_atom_sites_solution_primary dual
_audit_creation_date 2021-08-20
_audit_creation_method
;
Olex2 1.3
(compiled 2020.11.12 svn.r5f609507 for OlexSys, GUI svn.r6272)
;
_audit_update_record
;
2021-11-02 deposited with the CCDC.	2022-09-01 downloaded from the CCDC.
;
_cell_angle_alpha 90
_cell_angle_beta 100.863(2)
_cell_angle_gamma 90
_cell_formula_units_Z 4
_cell_length_a 8.0740(2)
_cell_length_b 31.7168(5)
_cell_length_c 16.2190(3)
_cell_measurement_reflns_used 19226
_cell_measurement_temperature 100(2)
_cell_measurement_theta_max 29.7990
_cell_measurement_theta_min 2.8440
_cell_volume 4078.96(14)
_computing_cell_refinement 'CrysAlisPro 1.171.41.105a (Rigaku OD, 2021)'
_computing_data_collection 'CrystalClear-SM Expert 3.1 b27 (Rigaku, 2013)'
_computing_data_reduction 'CrysAlisPro 1.171.41.105a (Rigaku OD, 2021)'
_computing_molecular_graphics 'Olex2 1.3 (Dolomanov et al., 2009)'
_computing_publication_material 'Olex2 1.3 (Dolomanov et al., 2009)'
_computing_structure_refinement 'SHELXL 2018/3 (Sheldrick, 2015)'
_computing_structure_solution 'SHELXT 2018/2 (Sheldrick, 2018)'
_diffrn_ambient_temperature 100(2)
_diffrn_detector 'CCD area detector'
_diffrn_detector_area_resol_mean 28.5714
_diffrn_detector_type 'Rigaku HG Saturn724+ (2x2 bin mode)'
_diffrn_measured_fraction_theta_full 0.999
_diffrn_measured_fraction_theta_max 0.999
_diffrn_measurement_details
;
List of Runs (angles in degrees, time in seconds):

  # Type    Start    End  Width  t~exp~   \w     \q     \k     \f   Frames
#--------------------------------------------------------------------------
  1  \w   -110.00  21.00   0.50   30.00    --  -20.00 -70.00 135.00  262
  2  \w   -110.00  12.00   0.50   30.00    --  -20.00 -70.00   0.00  244
  3  \w    -72.00   3.00   0.50   30.00    --  -20.00 -70.00 270.00  150
  4  \w    -20.00  40.00   0.50   30.00    --  -20.00   0.00  90.00  120
  5  \w   -100.00 -70.00   0.50   30.00    --  -20.00   0.00 225.00   60
;
_diffrn_measurement_device 'four-circle \k goniometer'
_diffrn_measurement_device_type
'Rigaku FRE+ equipped with HF Varimax confocal mirrors and an AFC12 goniometer and HG Saturn 724+ detector'
_diffrn_measurement_method 'profile data from \w-scans'
_diffrn_measurement_specimen_support 'MiTeGen MicroLoop'
_diffrn_orient_matrix_type 'CrysAlisPro convention (1999,Acta A55,543-557)'
_diffrn_orient_matrix_UB_11 -0.0136719000
_diffrn_orient_matrix_UB_12 0.0216631000
_diffrn_orient_matrix_UB_13 -0.0097981000
_diffrn_orient_matrix_UB_21 0.0215419000
_diffrn_orient_matrix_UB_22 0.0051041000
_diffrn_orient_matrix_UB_23 0.0432834000
_diffrn_orient_matrix_UB_31 0.0857473000
_diffrn_orient_matrix_UB_32 0.0021779000
_diffrn_orient_matrix_UB_33 -0.0036701000
_diffrn_radiation_collimation 0.2
_diffrn_radiation_monochromator 'Confocal mirrors, HF Varimax'
_diffrn_radiation_probe x-ray
_diffrn_radiation_type 'Mo K\a'
_diffrn_radiation_wavelength 0.71075
_diffrn_radiation_xray_symbol K-L~3~
_diffrn_reflns_av_R_equivalents 0.0282
_diffrn_reflns_av_unetI/netI 0.0258
_diffrn_reflns_Laue_measured_fraction_full 0.999
_diffrn_reflns_Laue_measured_fraction_max 0.999
_diffrn_reflns_limit_h_max 6
_diffrn_reflns_limit_h_min -10
_diffrn_reflns_limit_k_max 41
_diffrn_reflns_limit_k_min -41
_diffrn_reflns_limit_l_max 21
_diffrn_reflns_limit_l_min -21
_diffrn_reflns_number 34259
_diffrn_reflns_point_group_measured_fraction_full 0.999
_diffrn_reflns_point_group_measured_fraction_max 0.999
_diffrn_reflns_theta_full 25.242
_diffrn_reflns_theta_max 27.485
_diffrn_reflns_theta_min 2.557
_diffrn_source 'Rotating Anode'
_diffrn_source_current 55.0
_diffrn_source_power 2.475
_diffrn_source_target Mo
_diffrn_source_type 'Rigaku FRE+'
_diffrn_source_voltage 45.0
_exptl_absorpt_coefficient_mu 0.191
_exptl_absorpt_correction_T_max 1.00000
_exptl_absorpt_correction_T_min 0.71969
_exptl_absorpt_correction_type multi-scan
_exptl_absorpt_process_details
;
CrysAlisPro 1.171.41.105a (Rigaku Oxford Diffraction, 2021)
Empirical absorption correction using spherical harmonics,
implemented in SCALE3 ABSPACK scaling algorithm.
;
_exptl_crystal_colour 'metallic dark black'
_exptl_crystal_colour_lustre metallic
_exptl_crystal_colour_modifier dark
_exptl_crystal_colour_primary black
_exptl_crystal_density_diffrn 1.325
_exptl_crystal_description needle
_exptl_crystal_F_000 1692
_exptl_crystal_size_max 0.56
_exptl_crystal_size_mid 0.06
_exptl_crystal_size_min 0.04
_refine_diff_density_max 0.303
_refine_diff_density_min -0.312
_refine_diff_density_rms 0.045
_refine_ls_extinction_method none
_refine_ls_goodness_of_fit_ref 1.042
_refine_ls_hydrogen_treatment constr
_refine_ls_matrix_type full
_refine_ls_number_parameters 532
_refine_ls_number_reflns 9358
_refine_ls_number_restraints 0
_refine_ls_restrained_S_all 1.042
_refine_ls_R_factor_all 0.0491
_refine_ls_R_factor_gt 0.0353
_refine_ls_shift/su_max 0.001
_refine_ls_shift/su_mean 0.000
_refine_ls_structure_factor_coef Fsqd
_refine_ls_weighting_details 'w=1/[\s^2^(Fo^2^)+(0.0517P)^2^+0.4554P] where P=(Fo^2^+2Fc^2^)/3'
_refine_ls_weighting_scheme calc
_refine_ls_wR_factor_gt 0.0868
_refine_ls_wR_factor_ref 0.0916
_reflns_Friedel_coverage 0.000
_reflns_number_gt 7494
_reflns_number_total 9358
_reflns_threshold_expression 'I > 2\s(I)'
_cod_data_source_file d2ce00773h2.cif
_cod_data_source_block MCG1_18c6
_cod_database_code 7245408
_shelx_shelxl_version_number 2018/3
_chemical_oxdiff_formula C40H40N8O10K
_shelx_space_group_comment
;
The symmetry employed for this shelxl refinement is uniquely defined
by the following loop, which should always be used as a source of
symmetry information in preference to the above space-group names.
They are only intended as comments.
;
_shelx_estimated_absorpt_t_max 0.992
_shelx_estimated_absorpt_t_min 0.901
_reflns_odcompleteness_completeness 99.82
_reflns_odcompleteness_iscentric 1
_reflns_odcompleteness_theta 27.42
_olex2_refinement_description
;
1. Fixed Uiso
 At 1.2 times of:
  All C(H) groups, All C(H,H) groups
2.a Secondary CH2 refined with riding coordinates:
 C401(H40A,H40B), C402(H40C,H40D), C403(H40E,H40F), C404(H40G,H40H), C405(H40I,
 H40J), C406(H40K,H40L), C407(H40M,H40N), C408(H40O,H40P), C409(H40Q,H40R),
 C410(H41A,H41B), C411(H41C,H41D), C412(H41E,H41F)
2.b Aromatic/amide H refined with riding coordinates:
 C102(H102), C103(H103), C105(H105), C106(H106), C202(H202), C203(H203),
 C205(H205), C206(H206), C302(H302), C303(H303)
;
_olex2_diffrn_ambient_temperature_device 'Oxford Cryosystems'
_olex2_submission_special_instructions 'No special instructions were received'
_oxdiff_exptl_absorpt_empirical_details
;
Empirical correction (ABSPACK) includes:
- Absorption correction using spherical harmonics
- Frame scaling
- Detector area scaling
;
_oxdiff_exptl_absorpt_empirical_full_max 2.238
_oxdiff_exptl_absorpt_empirical_full_min 0.637

loop_
_space_group_symop_operation_xyz
'x, y, z'
'-x, y+1/2, -z+1/2'
'-x, -y, -z'
'x, -y-1/2, z-1/2'

loop_
_atom_site_label
_atom_site_type_symbol
_atom_site_fract_x
_atom_site_fract_y
_atom_site_fract_z
_atom_site_U_iso_or_equiv
_atom_site_adp_type
_atom_site_occupancy
_atom_site_site_symmetry_order
_atom_site_calc_flag
_atom_site_refinement_flags_posn
_atom_site_refinement_flags_adp
_atom_site_refinement_flags_occupancy
_atom_site_disorder_assembly
_atom_site_disorder_group
K1 K 0.74378(3) 0.19934(2) 0.83417(2) 0.01954(7) Uani 1 1 d . . . . .
O101 O 0.41720(11) 0.21204(3) 0.74220(5) 0.02185(18) Uani 1 1 d . . . . .
O102 O 0.65754(11) 0.16290(3) 0.67482(5) 0.02264(19) Uani 1 1 d . . . . .
O103 O 0.95474(11) 0.13774(3) 0.78364(5) 0.02348(19) Uani 1 1 d . . . . .
O104 O 1.07537(11) 0.18857(3) 0.92430(5) 0.02374(19) Uani 1 1 d . . . . .
O105 O 0.83676(11) 0.23659(3) 0.99029(6) 0.0255(2) Uani 1 1 d . . . . .
O106 O 0.54046(11) 0.26389(3) 0.88136(5) 0.02381(19) Uani 1 1 d . . . . .
N101 N 0.83717(16) 0.26982(4) 0.74847(9) 0.0384(3) Uani 1 1 d . . . . .
N102 N 1.25154(15) 0.35424(4) 0.73325(9) 0.0373(3) Uani 1 1 d . . . . .
N103 N 0.69456(14) 0.56397(3) 0.81239(7) 0.0262(2) Uani 1 1 d . . . . .
N104 N 0.24882(14) 0.48716(3) 0.81706(7) 0.0263(2) Uani 1 1 d . . . . .
N201 N 0.59155(14) 0.12160(3) 0.87399(7) 0.0269(2) Uani 1 1 d . . . . .
N202 N 1.03226(15) 0.04097(4) 0.86559(9) 0.0353(3) Uani 1 1 d . . . . .
N203 N 0.46293(15) -0.17255(3) 0.91841(8) 0.0312(3) Uani 1 1 d . . . . .
N204 N 0.03025(14) -0.09154(3) 0.93672(7) 0.0273(2) Uani 1 1 d . . . . .
C101 C 0.65734(15) 0.45380(4) 0.79469(7) 0.0187(2) Uani 1 1 d . . . . .
C102 C 0.82923(15) 0.45741(4) 0.78453(7) 0.0191(2) Uani 1 1 d . . . . .
H102 H 0.880191 0.484472 0.786342 0.023 Uiso 1 1 calc R U . . .
C103 C 0.92035(15) 0.42281(4) 0.77238(7) 0.0194(2) Uani 1 1 d . . . . .
H103 H 1.034085 0.426096 0.765785 0.023 Uiso 1 1 calc R U . . .
C104 C 0.84852(15) 0.38142(4) 0.76929(7) 0.0202(2) Uani 1 1 d . . . . .
C105 C 0.67867(16) 0.37770(4) 0.78178(8) 0.0213(3) Uani 1 1 d . . . . .
H105 H 0.628927 0.350559 0.781882 0.026 Uiso 1 1 calc R U . . .
C106 C 0.58717(15) 0.41243(4) 0.79354(7) 0.0205(2) Uani 1 1 d . . . . .
H106 H 0.474083 0.409098 0.801144 0.025 Uiso 1 1 calc R U . . .
C107 C 0.56211(15) 0.48982(4) 0.80457(7) 0.0186(2) Uani 1 1 d . . . . .
C108 C 0.94496(16) 0.34634(4) 0.75481(8) 0.0227(3) Uani 1 1 d . . . . .
C109 C 0.63507(15) 0.53095(4) 0.80840(7) 0.0196(2) Uani 1 1 d . . . . .
C110 C 0.38921(16) 0.48800(4) 0.81193(7) 0.0204(2) Uani 1 1 d . . . . .
C111 C 0.88224(17) 0.30418(4) 0.75144(9) 0.0263(3) Uani 1 1 d . . . . .
C112 C 1.11437(17) 0.35077(4) 0.74274(9) 0.0260(3) Uani 1 1 d . . . . .
C201 C 0.62210(15) 0.01134(4) 0.88455(7) 0.0182(2) Uani 1 1 d . . . . .
C202 C 0.44756(15) 0.01438(4) 0.89166(7) 0.0177(2) Uani 1 1 d . . . . .
H202 H 0.394686 0.041235 0.888726 0.021 Uiso 1 1 calc R U . . .
C203 C 0.35777(15) -0.02054(4) 0.90246(7) 0.0177(2) Uani 1 1 d . . . . .
H203 H 0.243088 -0.017753 0.907749 0.021 Uiso 1 1 calc R U . . .
C204 C 0.43262(15) -0.06176(4) 0.90608(7) 0.0183(2) Uani 1 1 d . . . . .
C205 C 0.60670(15) -0.06484(4) 0.89826(7) 0.0196(2) Uani 1 1 d . . . . .
H205 H 0.658757 -0.091763 0.899964 0.023 Uiso 1 1 calc R U . . .
C206 C 0.69728(15) -0.02996(4) 0.88853(7) 0.0194(2) Uani 1 1 d . . . . .
H206 H 0.812503 -0.032741 0.884233 0.023 Uiso 1 1 calc R U . . .
C207 C 0.71796(15) 0.04688(4) 0.87566(7) 0.0196(2) Uani 1 1 d . . . . .
C208 C 0.33879(15) -0.09753(4) 0.91641(7) 0.0192(2) Uani 1 1 d . . . . .
C209 C 0.64807(15) 0.08830(4) 0.87388(8) 0.0207(3) Uani 1 1 d . . . . .
C210 C 0.89230(16) 0.04391(4) 0.86961(8) 0.0245(3) Uani 1 1 d . . . . .
C211 C 0.40808(15) -0.13912(4) 0.91797(8) 0.0224(3) Uani 1 1 d . . . . .
C212 C 0.16802(16) -0.09439(4) 0.92734(8) 0.0212(3) Uani 1 1 d . . . . .
C401 C 0.40247(17) 0.20253(4) 0.65566(8) 0.0269(3) Uani 1 1 d . . . . .
H40A H 0.460956 0.224310 0.628079 0.032 Uiso 1 1 calc R U . . .
H40B H 0.282118 0.202227 0.628130 0.032 Uiso 1 1 calc R U . . .
C402 C 0.47993(16) 0.16015(4) 0.64703(8) 0.0246(3) Uani 1 1 d . . . . .
H40C H 0.432236 0.139092 0.681107 0.030 Uiso 1 1 calc R U . . .
H40D H 0.454338 0.150991 0.587630 0.030 Uiso 1 1 calc R U . . .
C403 C 0.73959(17) 0.12402(4) 0.66501(9) 0.0286(3) Uani 1 1 d . . . . .
H40E H 0.717866 0.115713 0.605104 0.034 Uiso 1 1 calc R U . . .
H40F H 0.695173 0.101608 0.697358 0.034 Uiso 1 1 calc R U . . .
C404 C 0.92548(18) 0.12922(5) 0.69611(9) 0.0312(3) Uani 1 1 d . . . . .
H40G H 0.985407 0.103148 0.685347 0.037 Uiso 1 1 calc R U . . .
H40H H 0.968652 0.152759 0.666081 0.037 Uiso 1 1 calc R U . . .
C405 C 1.13068(16) 0.14209(4) 0.81723(8) 0.0253(3) Uani 1 1 d . . . . .
H40I H 1.177583 0.166054 0.789928 0.030 Uiso 1 1 calc R U . . .
H40J H 1.191214 0.116158 0.806250 0.030 Uiso 1 1 calc R U . . .
C406 C 1.15390(16) 0.14961(4) 0.90976(8) 0.0255(3) Uani 1 1 d . . . . .
H40K H 1.102674 0.126234 0.936701 0.031 Uiso 1 1 calc R U . . .
H40L H 1.275661 0.150742 0.934505 0.031 Uiso 1 1 calc R U . . .
C407 C 1.09277(17) 0.19747(4) 1.01175(8) 0.0270(3) Uani 1 1 d . . . . .
H40M H 1.213672 0.198215 1.038255 0.032 Uiso 1 1 calc R U . . .
H40N H 1.037187 0.175142 1.039406 0.032 Uiso 1 1 calc R U . . .
C408 C 1.01319(17) 0.23908(4) 1.02203(9) 0.0287(3) Uani 1 1 d . . . . .
H40O H 1.033397 0.246926 1.082177 0.034 Uiso 1 1 calc R U . . .
H40P H 1.063993 0.261048 0.991257 0.034 Uiso 1 1 calc R U . . .
C409 C 0.75292(18) 0.27506(4) 1.00285(9) 0.0318(3) Uani 1 1 d . . . . .
H40Q H 0.797969 0.298385 0.973030 0.038 Uiso 1 1 calc R U . . .
H40R H 0.772306 0.282001 1.063421 0.038 Uiso 1 1 calc R U . . .
C410 C 0.56806(17) 0.26981(4) 0.96975(8) 0.0276(3) Uani 1 1 d . . . . .
H41A H 0.525050 0.245145 0.996645 0.033 Uiso 1 1 calc R U . . .
H41B H 0.506565 0.295153 0.983123 0.033 Uiso 1 1 calc R U . . .
C411 C 0.36563(16) 0.25969(4) 0.84691(8) 0.0264(3) Uani 1 1 d . . . . .
H41C H 0.304904 0.285683 0.857352 0.032 Uiso 1 1 calc R U . . .
H41D H 0.317500 0.235768 0.873761 0.032 Uiso 1 1 calc R U . . .
C412 C 0.34588(17) 0.25217(4) 0.75465(8) 0.0278(3) Uani 1 1 d . . . . .
H41E H 0.224926 0.252601 0.728184 0.033 Uiso 1 1 calc R U . . .
H41F H 0.404286 0.274568 0.728651 0.033 Uiso 1 1 calc R U . . .
N301 N 0.06881(17) 0.14758(4) 0.47982(10) 0.0446(3) Uani 1 1 d . . . . .
N302 N 0.50969(14) 0.06917(4) 0.48793(7) 0.0290(3) Uani 1 1 d . . . . .
C301 C 0.09492(15) 0.03667(4) 0.49195(7) 0.0200(3) Uani 1 1 d . . . . .
C302 C 0.17241(16) -0.00445(4) 0.49778(7) 0.0206(3) Uani 1 1 d . . . . .
H302 H 0.288828 -0.006918 0.495725 0.025 Uiso 1 1 calc R U . . .
C303 C 0.08241(16) -0.03940(4) 0.50608(7) 0.0215(3) Uani 1 1 d . . . . .
H303 H 0.136358 -0.066144 0.510679 0.026 Uiso 1 1 calc R U . . .
C307 C 0.19000(16) 0.07226(4) 0.48628(8) 0.0220(3) Uani 1 1 d . . . . .
C309 C 0.11996(17) 0.11386(4) 0.48240(9) 0.0281(3) Uani 1 1 d . . . . .
C310 C 0.36718(16) 0.07026(4) 0.48697(8) 0.0232(3) Uani 1 1 d . . . . .

loop_
_atom_site_aniso_label
_atom_site_aniso_U_11
_atom_site_aniso_U_22
_atom_site_aniso_U_33
_atom_site_aniso_U_23
_atom_site_aniso_U_13
_atom_site_aniso_U_12
K1 0.01946(14) 0.01780(12) 0.02014(13) -0.00110(10) 0.00061(10) -0.00031(10)
O101 0.0232(5) 0.0215(4) 0.0197(4) 0.0011(3) 0.0011(3) 0.0042(3)
O102 0.0211(5) 0.0218(4) 0.0239(5) -0.0031(3) 0.0013(4) 0.0002(4)
O103 0.0182(4) 0.0289(5) 0.0223(4) -0.0036(4) 0.0014(3) 0.0017(4)
O104 0.0234(5) 0.0234(4) 0.0229(5) -0.0009(3) 0.0005(4) 0.0009(4)
O105 0.0212(5) 0.0264(5) 0.0274(5) -0.0081(4) 0.0003(4) -0.0027(4)
O106 0.0222(5) 0.0266(5) 0.0227(4) -0.0025(4) 0.0045(4) 0.0006(4)
N101 0.0406(8) 0.0226(6) 0.0560(8) 0.0040(5) 0.0190(6) -0.0002(5)
N102 0.0241(7) 0.0233(6) 0.0643(9) -0.0008(6) 0.0075(6) 0.0021(5)
N103 0.0274(6) 0.0228(6) 0.0280(6) -0.0018(4) 0.0044(5) 0.0009(5)
N104 0.0236(6) 0.0303(6) 0.0250(6) -0.0009(5) 0.0041(5) -0.0006(5)
N201 0.0251(6) 0.0221(6) 0.0334(6) 0.0021(5) 0.0054(5) -0.0013(5)
N202 0.0225(6) 0.0234(6) 0.0603(9) 0.0025(5) 0.0080(6) 0.0006(5)
N203 0.0252(6) 0.0232(6) 0.0433(7) 0.0063(5) 0.0016(5) 0.0006(5)
N204 0.0230(6) 0.0269(6) 0.0320(6) 0.0048(5) 0.0052(5) 0.0000(5)
C101 0.0200(6) 0.0212(6) 0.0138(5) 0.0001(4) 0.0004(4) -0.0003(5)
C102 0.0188(6) 0.0193(6) 0.0178(6) -0.0003(4) -0.0003(5) -0.0030(5)
C103 0.0164(6) 0.0212(6) 0.0193(6) 0.0004(5) 0.0002(5) -0.0024(5)
C104 0.0209(6) 0.0195(6) 0.0188(6) 0.0018(5) 0.0003(5) 0.0000(5)
C105 0.0221(6) 0.0195(6) 0.0221(6) 0.0012(5) 0.0034(5) -0.0025(5)
C106 0.0185(6) 0.0227(6) 0.0201(6) 0.0000(5) 0.0032(5) -0.0024(5)
C107 0.0185(6) 0.0201(6) 0.0164(6) -0.0005(4) 0.0012(5) -0.0007(5)
C108 0.0219(7) 0.0198(6) 0.0260(6) 0.0029(5) 0.0032(5) -0.0003(5)
C109 0.0181(6) 0.0228(6) 0.0174(6) 0.0003(5) 0.0017(5) 0.0042(5)
C110 0.0235(7) 0.0201(6) 0.0170(6) -0.0003(5) 0.0024(5) 0.0010(5)
C111 0.0251(7) 0.0221(7) 0.0332(7) 0.0044(5) 0.0092(6) 0.0037(5)
C112 0.0249(7) 0.0158(6) 0.0360(7) 0.0013(5) 0.0021(6) 0.0038(5)
C201 0.0179(6) 0.0199(6) 0.0149(5) 0.0002(4) -0.0014(4) -0.0002(5)
C202 0.0178(6) 0.0193(6) 0.0144(5) -0.0008(4) -0.0007(4) 0.0027(5)
C203 0.0160(6) 0.0215(6) 0.0146(5) 0.0013(4) 0.0003(4) 0.0021(5)
C204 0.0177(6) 0.0206(6) 0.0149(5) 0.0017(4) -0.0010(4) 0.0002(5)
C205 0.0180(6) 0.0187(6) 0.0207(6) 0.0016(5) 0.0005(5) 0.0029(5)
C206 0.0153(6) 0.0214(6) 0.0204(6) 0.0010(5) 0.0004(5) 0.0015(5)
C207 0.0169(6) 0.0194(6) 0.0210(6) 0.0001(5) 0.0000(5) 0.0008(5)
C208 0.0186(6) 0.0198(6) 0.0181(6) 0.0024(5) 0.0004(5) -0.0002(5)
C209 0.0176(6) 0.0219(6) 0.0218(6) 0.0011(5) 0.0018(5) -0.0043(5)
C210 0.0231(7) 0.0167(6) 0.0326(7) 0.0013(5) 0.0028(5) -0.0013(5)
C211 0.0179(6) 0.0232(7) 0.0247(6) 0.0048(5) 0.0005(5) -0.0032(5)
C212 0.0229(7) 0.0189(6) 0.0206(6) 0.0031(5) 0.0014(5) -0.0018(5)
C401 0.0284(7) 0.0296(7) 0.0198(6) 0.0005(5) -0.0027(5) 0.0039(6)
C402 0.0232(7) 0.0251(6) 0.0231(6) -0.0024(5) -0.0022(5) -0.0015(5)
C403 0.0295(7) 0.0269(7) 0.0278(7) -0.0095(5) 0.0012(6) 0.0044(6)
C404 0.0290(8) 0.0389(8) 0.0254(7) -0.0086(6) 0.0043(6) 0.0074(6)
C405 0.0167(6) 0.0277(7) 0.0311(7) -0.0022(5) 0.0033(5) 0.0005(5)
C406 0.0196(6) 0.0230(6) 0.0317(7) -0.0008(5) -0.0009(5) 0.0009(5)
C407 0.0240(7) 0.0308(7) 0.0230(6) -0.0021(5) -0.0040(5) -0.0024(6)
C408 0.0234(7) 0.0319(7) 0.0281(7) -0.0073(6) -0.0022(5) -0.0058(6)
C409 0.0316(8) 0.0301(7) 0.0324(7) -0.0129(6) 0.0025(6) 0.0007(6)
C410 0.0302(7) 0.0292(7) 0.0237(7) -0.0056(5) 0.0063(6) 0.0029(6)
C411 0.0223(7) 0.0278(7) 0.0287(7) -0.0009(5) 0.0043(5) 0.0054(5)
C412 0.0269(7) 0.0265(7) 0.0279(7) 0.0010(5) -0.0005(5) 0.0098(5)
N301 0.0349(8) 0.0282(7) 0.0671(10) -0.0056(6) 0.0003(7) 0.0049(6)
N302 0.0238(6) 0.0296(6) 0.0324(6) -0.0074(5) 0.0023(5) 0.0001(5)
C301 0.0200(6) 0.0248(6) 0.0139(5) -0.0016(5) -0.0001(5) 0.0034(5)
C302 0.0172(6) 0.0270(6) 0.0168(6) -0.0006(5) 0.0009(5) 0.0041(5)
C303 0.0209(6) 0.0244(6) 0.0180(6) -0.0011(5) 0.0006(5) 0.0055(5)
C307 0.0208(6) 0.0246(6) 0.0194(6) -0.0040(5) 0.0005(5) 0.0028(5)
C309 0.0209(7) 0.0281(7) 0.0335(7) -0.0047(6) 0.0003(5) -0.0005(6)
C310 0.0240(7) 0.0226(6) 0.0218(6) -0.0054(5) 0.0013(5) 0.0003(5)

loop_
_atom_type_symbol
_atom_type_description
_atom_type_scat_dispersion_real
_atom_type_scat_dispersion_imag
_atom_type_scat_source
C C 0.0033 0.0016 'International Tables Vol C Tables 4.2.6.8 and 6.1.1.4'
H H 0.0000 0.0000 'International Tables Vol C Tables 4.2.6.8 and 6.1.1.4'
K K 0.2009 0.2494 'International Tables Vol C Tables 4.2.6.8 and 6.1.1.4'
N N 0.0061 0.0033 'International Tables Vol C Tables 4.2.6.8 and 6.1.1.4'
O O 0.0106 0.0060 'International Tables Vol C Tables 4.2.6.8 and 6.1.1.4'

loop_
_geom_angle_atom_site_label_1
_geom_angle_atom_site_label_2
_geom_angle_atom_site_label_3
_geom_angle
_geom_angle_site_symmetry_1
_geom_angle_site_symmetry_3
_geom_angle_publ_flag
O101 K1 O103 120.34(3) . . ?
O101 K1 O104 178.36(3) . . ?
O101 K1 O106 60.17(3) . . ?
O101 K1 N101 86.31(3) . . ?
O101 K1 N201 81.02(3) . . ?
O102 K1 O101 61.46(2) . . ?
O102 K1 O103 60.19(3) . . ?
O102 K1 O104 118.41(3) . . ?
O102 K1 O106 119.65(3) . . ?
O102 K1 N101 85.11(3) . . ?
O102 K1 N201 79.11(3) . . ?
O103 K1 O104 59.93(3) . . ?
O103 K1 O106 177.37(3) . . ?
O103 K1 N201 77.20(3) . . ?
O104 K1 N201 100.58(3) . . ?
O105 K1 O101 119.44(3) . . ?
O105 K1 O102 178.33(3) . . ?
O105 K1 O103 119.24(3) . . ?
O105 K1 O104 60.65(3) . . ?
O105 K1 O106 60.84(3) . . ?
O105 K1 N101 93.51(4) . . ?
O105 K1 N201 102.35(3) . . ?
O106 K1 O104 119.48(3) . . ?
O106 K1 N201 105.41(3) . . ?
N101 K1 O103 100.06(3) . . ?
N101 K1 O104 92.05(3) . . ?
N101 K1 O106 77.34(3) . . ?
N101 K1 N201 163.16(4) . . ?
C401 O101 K1 113.02(7) . . ?
C401 O101 C412 111.64(9) . . ?
C412 O101 K1 114.65(7) . . ?
C402 O102 K1 112.26(7) . . ?
C402 O102 C403 111.97(9) . . ?
C403 O102 K1 114.92(7) . . ?
C404 O103 K1 115.31(7) . . ?
C404 O103 C405 111.44(10) . . ?
C405 O103 K1 115.77(7) . . ?
C406 O104 K1 115.28(7) . . ?
C407 O104 K1 113.42(7) . . ?
C407 O104 C406 111.82(9) . . ?
C408 O105 K1 115.81(7) . . ?
C408 O105 C409 111.73(10) . . ?
C409 O105 K1 116.18(7) . . ?
C410 O106 K1 112.41(7) . . ?
C410 O106 C411 111.34(10) . . ?
C411 O106 K1 114.25(7) . . ?
C111 N101 K1 147.97(12) . . ?
C209 N201 K1 126.79(9) . . ?
C106 C101 C102 117.54(10) . . ?
C107 C101 C102 120.78(11) . . ?
C107 C101 C106 121.68(11) . . ?
C101 C102 H102 119.5 . . ?
C103 C102 C101 121.07(11) . . ?
C103 C102 H102 119.5 . . ?
C102 C103 H103 119.4 . . ?
C102 C103 C104 121.30(11) . . ?
C104 C103 H103 119.4 . . ?
C105 C104 C103 117.66(11) . . ?
C108 C104 C103 119.93(11) . . ?
C108 C104 C105 122.41(11) . . ?
C104 C105 H105 119.5 . . ?
C106 C105 C104 120.96(11) . . ?
C106 C105 H105 119.5 . . ?
C101 C106 H106 119.3 . . ?
C105 C106 C101 121.44(11) . . ?
C105 C106 H106 119.3 . . ?
C101 C107 C109 121.23(11) . . ?
C101 C107 C110 122.91(11) . . ?
C110 C107 C109 115.86(10) . . ?
C104 C108 C111 123.05(11) . . ?
C104 C108 C112 121.48(11) . . ?
C112 C108 C111 115.47(11) . . ?
N103 C109 C107 179.25(14) . . ?
N104 C110 C107 178.79(14) . . ?
N101 C111 C108 177.67(14) . . ?
N102 C112 C108 179.72(17) . . ?
C202 C201 C206 117.92(10) . . ?
C207 C201 C202 121.80(11) . . ?
C207 C201 C206 120.27(11) . . ?
C201 C202 H202 119.6 . . ?
C203 C202 C201 120.83(11) . . ?
C203 C202 H202 119.6 . . ?
C202 C203 H203 119.4 . . ?
C202 C203 C204 121.23(11) . . ?
C204 C203 H203 119.4 . . ?
C203 C204 C205 117.95(10) . . ?
C208 C204 C203 120.82(11) . . ?
C208 C204 C205 121.22(11) . . ?
C204 C205 H205 119.5 . . ?
C206 C205 C204 120.93(11) . . ?
C206 C205 H205 119.5 . . ?
C201 C206 H206 119.4 . . ?
C205 C206 C201 121.12(11) . . ?
C205 C206 H206 119.4 . . ?
C201 C207 C209 121.50(11) . . ?
C201 C207 C210 121.81(11) . . ?
C209 C207 C210 116.67(10) . . ?
C204 C208 C211 122.25(11) . . ?
C204 C208 C212 121.25(11) . . ?
C212 C208 C211 116.48(10) . . ?
N201 C209 C207 178.73(13) . . ?
N202 C210 C207 178.91(15) . . ?
N203 C211 C208 179.32(15) . . ?
N204 C212 C208 179.34(15) . . ?
O101 C401 H40A 109.9 . . ?
O101 C401 H40B 109.9 . . ?
O101 C401 C402 108.91(10) . . ?
H40A C401 H40B 108.3 . . ?
C402 C401 H40A 109.9 . . ?
C402 C401 H40B 109.9 . . ?
O102 C402 C401 109.18(10) . . ?
O102 C402 H40C 109.8 . . ?
O102 C402 H40D 109.8 . . ?
C401 C402 H40C 109.8 . . ?
C401 C402 H40D 109.8 . . ?
H40C C402 H40D 108.3 . . ?
O102 C403 H40E 109.9 . . ?
O102 C403 H40F 109.9 . . ?
O102 C403 C404 108.95(11) . . ?
H40E C403 H40F 108.3 . . ?
C404 C403 H40E 109.9 . . ?
C404 C403 H40F 109.9 . . ?
O103 C404 C403 108.93(11) . . ?
O103 C404 H40G 109.9 . . ?
O103 C404 H40H 109.9 . . ?
C403 C404 H40G 109.9 . . ?
C403 C404 H40H 109.9 . . ?
H40G C404 H40H 108.3 . . ?
O103 C405 H40I 109.9 . . ?
O103 C405 H40J 109.9 . . ?
O103 C405 C406 108.99(10) . . ?
H40I C405 H40J 108.3 . . ?
C406 C405 H40I 109.9 . . ?
C406 C405 H40J 109.9 . . ?
O104 C406 C405 109.14(10) . . ?
O104 C406 H40K 109.9 . . ?
O104 C406 H40L 109.9 . . ?
C405 C406 H40K 109.9 . . ?
C405 C406 H40L 109.9 . . ?
H40K C406 H40L 108.3 . . ?
O104 C407 H40M 109.9 . . ?
O104 C407 H40N 109.9 . . ?
O104 C407 C408 108.82(10) . . ?
H40M C407 H40N 108.3 . . ?
C408 C407 H40M 109.9 . . ?
C408 C407 H40N 109.9 . . ?
O105 C408 C407 109.49(10) . . ?
O105 C408 H40O 109.8 . . ?
O105 C408 H40P 109.8 . . ?
C407 C408 H40O 109.8 . . ?
C407 C408 H40P 109.8 . . ?
H40O C408 H40P 108.2 . . ?
O105 C409 H40Q 109.9 . . ?
O105 C409 H40R 109.9 . . ?
O105 C409 C410 108.74(11) . . ?
H40Q C409 H40R 108.3 . . ?
C410 C409 H40Q 109.9 . . ?
C410 C409 H40R 109.9 . . ?
O106 C410 C409 109.43(11) . . ?
O106 C410 H41A 109.8 . . ?
O106 C410 H41B 109.8 . . ?
C409 C410 H41A 109.8 . . ?
C409 C410 H41B 109.8 . . ?
H41A C410 H41B 108.2 . . ?
O106 C411 H41C 110.0 . . ?
O106 C411 H41D 110.0 . . ?
O106 C411 C412 108.60(10) . . ?
H41C C411 H41D 108.3 . . ?
C412 C411 H41C 110.0 . . ?
C412 C411 H41D 110.0 . . ?
O101 C412 C411 108.33(10) . . ?
O101 C412 H41E 110.0 . . ?
O101 C412 H41F 110.0 . . ?
C411 C412 H41E 110.0 . . ?
C411 C412 H41F 110.0 . . ?
H41E C412 H41F 108.4 . . ?
C303 C301 C302 118.27(11) 3_556 . ?
C307 C301 C302 120.34(11) . . ?
C307 C301 C303 121.38(11) . 3_556 ?
C301 C302 H302 119.5 . . ?
C303 C302 C301 121.04(11) . . ?
C303 C302 H302 119.5 . . ?
C301 C303 H303 119.7 3_556 . ?
C302 C303 C301 120.67(11) . 3_556 ?
C302 C303 H303 119.7 . . ?
C301 C307 C309 122.50(11) . . ?
C301 C307 C310 122.16(11) . . ?
C310 C307 C309 115.31(11) . . ?
N301 C309 C307 177.94(15) . . ?
N302 C310 C307 179.12(14) . . ?

loop_
_geom_bond_atom_site_label_1
_geom_bond_atom_site_label_2
_geom_bond_distance
_geom_bond_site_symmetry_2
_geom_bond_publ_flag
K1 O101 2.8031(9) . ?
K1 O102 2.7968(9) . ?
K1 O103 2.8135(9) . ?
K1 O104 2.8188(9) . ?
K1 O105 2.7666(9) . ?
K1 O106 2.8187(9) . ?
K1 N101 2.8093(12) . ?
K1 N201 2.8820(11) . ?
O101 C401 1.4187(15) . ?
O101 C412 1.4269(15) . ?
O102 C402 1.4225(15) . ?
O102 C403 1.4229(15) . ?
O103 C404 1.4206(15) . ?
O103 C405 1.4290(15) . ?
O104 C406 1.4284(15) . ?
O104 C407 1.4269(15) . ?
O105 C408 1.4227(15) . ?
O105 C409 1.4283(16) . ?
O106 C410 1.4212(15) . ?
O106 C411 1.4230(15) . ?
N101 C111 1.1473(17) . ?
N102 C112 1.1518(17) . ?
N103 C109 1.1489(16) . ?
N104 C110 1.1524(16) . ?
N201 C209 1.1507(16) . ?
N202 C210 1.1479(17) . ?
N203 C211 1.1487(16) . ?
N204 C212 1.1543(16) . ?
C101 C102 1.4326(16) . ?
C101 C106 1.4280(16) . ?
C101 C107 1.4029(16) . ?
C102 H102 0.9500 . ?
C102 C103 1.3560(17) . ?
C103 H103 0.9500 . ?
C103 C104 1.4322(16) . ?
C104 C105 1.4284(17) . ?
C104 C108 1.4031(17) . ?
C105 H105 0.9500 . ?
C105 C106 1.3596(17) . ?
C106 H106 0.9500 . ?
C107 C109 1.4279(17) . ?
C107 C110 1.4245(17) . ?
C108 C111 1.4271(17) . ?
C108 C112 1.4247(18) . ?
C201 C202 1.4387(16) . ?
C201 C206 1.4401(16) . ?
C201 C207 1.3901(17) . ?
C202 H202 0.9500 . ?
C202 C203 1.3530(16) . ?
C203 H203 0.9500 . ?
C203 C204 1.4367(16) . ?
C204 C205 1.4381(17) . ?
C204 C208 1.3919(16) . ?
C205 H205 0.9500 . ?
C205 C206 1.3516(17) . ?
C206 H206 0.9500 . ?
C207 C209 1.4280(17) . ?
C207 C210 1.4325(17) . ?
C208 C211 1.4310(17) . ?
C208 C212 1.4264(17) . ?
C401 H40A 0.9900 . ?
C401 H40B 0.9900 . ?
C401 C402 1.5001(18) . ?
C402 H40C 0.9900 . ?
C402 H40D 0.9900 . ?
C403 H40E 0.9900 . ?
C403 H40F 0.9900 . ?
C403 C404 1.4996(19) . ?
C404 H40G 0.9900 . ?
C404 H40H 0.9900 . ?
C405 H40I 0.9900 . ?
C405 H40J 0.9900 . ?
C405 C406 1.4960(18) . ?
C406 H40K 0.9900 . ?
C406 H40L 0.9900 . ?
C407 H40M 0.9900 . ?
C407 H40N 0.9900 . ?
C407 C408 1.4909(19) . ?
C408 H40O 0.9900 . ?
C408 H40P 0.9900 . ?
C409 H40Q 0.9900 . ?
C409 H40R 0.9900 . ?
C409 C410 1.4971(19) . ?
C410 H41A 0.9900 . ?
C410 H41B 0.9900 . ?
C411 H41C 0.9900 . ?
C411 H41D 0.9900 . ?
C411 C412 1.4938(18) . ?
C412 H41E 0.9900 . ?
C412 H41F 0.9900 . ?
N301 C309 1.1443(17) . ?
N302 C310 1.1483(16) . ?
C301 C302 1.4419(17) . ?
C301 C303 1.4408(17) 3_556 ?
C301 C307 1.3780(18) . ?
C302 H302 0.9500 . ?
C302 C303 1.3460(18) . ?
C303 H303 0.9500 . ?
C307 C309 1.4322(18) . ?
C307 C310 1.4299(18) . ?

loop_
_geom_torsion_atom_site_label_1
_geom_torsion_atom_site_label_2
_geom_torsion_atom_site_label_3
_geom_torsion_atom_site_label_4
_geom_torsion
_geom_torsion_site_symmetry_1
_geom_torsion_site_symmetry_2
_geom_torsion_site_symmetry_3
_geom_torsion_site_symmetry_4
_geom_torsion_publ_flag
K1 O101 C401 C402 48.86(12) . . . . ?
K1 O101 C412 C411 -50.10(12) . . . . ?
K1 O102 C402 C401 51.40(11) . . . . ?
K1 O102 C403 C404 -49.94(12) . . . . ?
K1 O103 C404 C403 -46.66(13) . . . . ?
K1 O103 C405 C406 47.42(11) . . . . ?
K1 O104 C406 C405 48.32(12) . . . . ?
K1 O104 C407 C408 -49.44(12) . . . . ?
K1 O105 C408 C407 -47.13(12) . . . . ?
K1 O105 C409 C410 45.32(13) . . . . ?
K1 O106 C410 C409 51.64(12) . . . . ?
K1 O106 C411 C412 -49.49(11) . . . . ?
O101 C401 C402 O102 -68.69(13) . . . . ?
O102 C403 C404 O103 64.24(14) . . . . ?
O103 C405 C406 O104 -63.36(13) . . . . ?
O104 C407 C408 O105 64.61(14) . . . . ?
O105 C409 C410 O106 -65.15(14) . . . . ?
O106 C411 C412 O101 66.53(13) . . . . ?
C101 C102 C103 C104 -0.04(17) . . . . ?
C102 C101 C106 C105 -1.12(17) . . . . ?
C102 C101 C107 C109 -2.69(17) . . . . ?
C102 C101 C107 C110 177.74(11) . . . . ?
C102 C103 C104 C105 -1.69(17) . . . . ?
C102 C103 C104 C108 178.63(11) . . . . ?
C103 C104 C105 C106 2.03(18) . . . . ?
C103 C104 C108 C111 179.59(12) . . . . ?
C103 C104 C108 C112 -0.16(18) . . . . ?
C104 C105 C106 C101 -0.63(18) . . . . ?
C105 C104 C108 C111 -0.08(19) . . . . ?
C105 C104 C108 C112 -179.82(12) . . . . ?
C106 C101 C102 C103 1.46(17) . . . . ?
C106 C101 C107 C109 177.92(11) . . . . ?
C106 C101 C107 C110 -1.65(18) . . . . ?
C107 C101 C102 C103 -177.95(11) . . . . ?
C107 C101 C106 C105 178.29(11) . . . . ?
C108 C104 C105 C106 -178.30(12) . . . . ?
C201 C202 C203 C204 -0.84(17) . . . . ?
C202 C201 C206 C205 0.28(17) . . . . ?
C202 C201 C207 C209 0.56(18) . . . . ?
C202 C201 C207 C210 179.23(11) . . . . ?
C202 C203 C204 C205 0.29(17) . . . . ?
C202 C203 C204 C208 -179.38(11) . . . . ?
C203 C204 C205 C206 0.55(17) . . . . ?
C203 C204 C208 C211 178.25(11) . . . . ?
C203 C204 C208 C212 -2.73(18) . . . . ?
C204 C205 C206 C201 -0.82(18) . . . . ?
C205 C204 C208 C211 -1.41(18) . . . . ?
C205 C204 C208 C212 177.60(11) . . . . ?
C206 C201 C202 C203 0.56(16) . . . . ?
C206 C201 C207 C209 -178.24(11) . . . . ?
C206 C201 C207 C210 0.43(18) . . . . ?
C207 C201 C202 C203 -178.26(11) . . . . ?
C207 C201 C206 C205 179.12(11) . . . . ?
C208 C204 C205 C206 -179.78(11) . . . . ?
C401 O101 C412 C411 179.73(11) . . . . ?
C402 O102 C403 C404 -179.56(10) . . . . ?
C403 O102 C402 C401 -177.60(10) . . . . ?
C404 O103 C405 C406 -178.18(11) . . . . ?
C405 O103 C404 C403 178.72(11) . . . . ?
C406 O104 C407 C408 178.13(10) . . . . ?
C407 O104 C406 C405 179.81(10) . . . . ?
C408 O105 C409 C410 -178.78(11) . . . . ?
C409 O105 C408 C407 176.80(11) . . . . ?
C410 O106 C411 C412 -178.17(10) . . . . ?
C411 O106 C410 C409 -178.71(10) . . . . ?
C412 O101 C401 C402 179.87(11) . . . . ?
C301 C302 C303 C301 0.97(19) . . . 3_556 ?
C302 C301 C307 C309 -178.46(12) . . . . ?
C302 C301 C307 C310 -0.80(18) . . . . ?
C303 C301 C302 C303 -0.95(19) 3_556 . . . ?
C303 C301 C307 C309 0.28(19) 3_556 . . . ?
C303 C301 C307 C310 177.94(11) 3_556 . . . ?
C307 C301 C302 C303 177.83(11) . . . . ?
